data_8103373
loop_
_publ_author_name
'Dan Wang'
'Xiaojian Kong'
'Xiaozeng Li'

_publ_section_title
;
 Crystal structure of
 (dichloro-2k2Cl)bis[tribenzo-[d,h,l][3,7,10,14]-tetraaza[14]annulene-
 1,2-diolato-1k4N,N',N'',N''':2k2O,O')cadmium(II)dinickel(II),
 CdCl2[Ni(C22H14N4O2)]2
;
_journal_issue 2
_journal_name_full 'Zeitschrift f\"ur Kristallographie - New Crystal Structures'
_journal_page_first 191
_journal_volume 227
_journal_year 2012
_chemical_formula_sum 'C22 H14 Cd0.5 Cl N4 Ni O2'
_chemical_formula_weight 516.73
_space_group_IT_number 13
_symmetry_cell_setting monoclinic
_symmetry_space_group_name_Hall '-P 2yac'
_symmetry_space_group_name_H-M 'P 1 2/n 1'
_atom_sites_solution_hydrogens geom
_atom_sites_solution_primary direct
_atom_sites_solution_secondary difmap
_audit_creation_method SHELXL-97
_audit_update_record
;
2011-10-13 # Formatted by publCIF
;
_cell_angle_alpha 90.00
_cell_angle_beta 95.532(7)
_cell_angle_gamma 90.00
_cell_formula_units_Z 4
_cell_length_a 12.660(6)
_cell_length_b 10.090(5)
_cell_length_c 14.706(7)
_cell_measurement_reflns_used 5762
_cell_measurement_temperature 113(2)
_cell_measurement_theta_max 27.2
_cell_measurement_theta_min 2.0
_cell_volume 1869.8(16)
_computing_cell_refinement CrystalClear
_computing_data_collection CrystalClear
_computing_data_reduction CrystalClear
_computing_molecular_graphics 'Bruker SHELXTL'
_computing_publication_material 'CrystalStructure 3.8'
_computing_structure_refinement 'SHELXL-97 (Sheldrick, 1997)'
_computing_structure_solution 'SHELXS-97 (Sheldrick, 1990)'
_diffrn_ambient_temperature 113(2)
_diffrn_detector_area_resol_mean 14.63
_diffrn_measured_fraction_theta_full 0.997
_diffrn_measured_fraction_theta_max 0.997
_diffrn_measurement_device_type 'Rigaku Saturn CCD area detector'
_diffrn_measurement_method '\w and \f scans'
_diffrn_radiation_monochromator multilayer
_diffrn_radiation_source 'rotating anode'
_diffrn_radiation_type MoK\a
_diffrn_radiation_wavelength 0.71073
_diffrn_reflns_av_R_equivalents 0.0824
_diffrn_reflns_av_sigmaI/netI 0.0840
_diffrn_reflns_limit_h_max 13
_diffrn_reflns_limit_h_min -16
_diffrn_reflns_limit_k_max 11
_diffrn_reflns_limit_k_min -12
_diffrn_reflns_limit_l_max 18
_diffrn_reflns_limit_l_min -18
_diffrn_reflns_number 18104
_diffrn_reflns_theta_full 27.14
_diffrn_reflns_theta_max 27.14
_diffrn_reflns_theta_min 2.02
_diffrn_standards_decay_% 0
_diffrn_standards_interval_count 0
_diffrn_standards_interval_time 0
_diffrn_standards_number 0
_exptl_absorpt_coefficient_mu 1.764
_exptl_absorpt_correction_T_max 0.8163
_exptl_absorpt_correction_T_min 0.7193
_exptl_absorpt_correction_type multi-scan
_exptl_absorpt_process_details CrystalClear
_exptl_crystal_colour orange-red
_exptl_crystal_density_diffrn 1.836
_exptl_crystal_density_method 'not measured'
_exptl_crystal_description Prism
_exptl_crystal_F_000 1036
_exptl_crystal_size_max 0.20
_exptl_crystal_size_mid 0.18
_exptl_crystal_size_min 0.12
_refine_diff_density_max 1.191
_refine_diff_density_min -0.880
_refine_diff_density_rms 0.114
_refine_ls_extinction_method none
_refine_ls_goodness_of_fit_ref 1.003
_refine_ls_hydrogen_treatment constr
_refine_ls_matrix_type full
_refine_ls_number_parameters 285
_refine_ls_number_reflns 4116
_refine_ls_number_restraints 18
_refine_ls_restrained_S_all 1.015
_refine_ls_R_factor_all 0.0801
_refine_ls_R_factor_gt 0.0546
_refine_ls_shift/su_max 0.004
_refine_ls_shift/su_mean 0.000
_refine_ls_structure_factor_coef Fsqd
_refine_ls_weighting_details 'calc w=1/[\s^2^(Fo^2^)+(0.0400P)^2^+0.0000P] where P=(Fo^2^+2Fc^2^)/3'
_refine_ls_weighting_scheme calc
_refine_ls_wR_factor_gt 0.0987
_refine_ls_wR_factor_ref 0.1110
_reflns_number_gt 2944
_reflns_number_total 4116
_reflns_threshold_expression >2sigma(I)
_cod_data_source_file 1267-3734.cff
_cod_data_source_block shelx
_cod_depositor_comments
;
The following automatic conversions were performed:

'_symmetry_cell_setting' value 'Monoclinic' changed to 'monoclinic'
according to /home/saulius/struct/CIF-dictionaries/cif_core.dic
dictionary named 'cif_core.dic' version 2.4.1 from 2010-06-29.

Automatic conversion script
Id: cif_fix_values 1891 2012-01-12 08:04:46Z andrius 
;
_cod_original_cell_volume 1869.7(15)
_cod_original_sg_symbol_H-M P2/n
_cod_original_formula_sum 'C22 H14 Cd0.50 Cl N4 Ni O2'
_cod_database_code 8103373

loop_
_symmetry_equiv_pos_as_xyz
'x, y, z'
'-x+1/2, y, -z+1/2'
'-x, -y, -z'
'x-1/2, -y, z-1/2'

loop_
_atom_site_label
_atom_site_type_symbol
_atom_site_fract_x
_atom_site_fract_y
_atom_site_fract_z
_atom_site_U_iso_or_equiv
_atom_site_adp_type
_atom_site_occupancy
_atom_site_symmetry_multiplicity
_atom_site_calc_flag
_atom_site_refinement_flags
_atom_site_disorder_assembly
_atom_site_disorder_group
Cd1 Cd 0.2500 0.85837(5) 0.2500 0.04466(18) Uani 1 2 d S . .
Ni1 Ni 0.23438(4) 0.45285(6) -0.00925(4) 0.03036(17) Uani 1 1 d . . .
Cl1 Cl 0.3553(7) 1.0127(7) 0.1769(7) 0.0631(18) Uani 0.50 1 d PU A 1
Cl1' Cl 0.3856(7) 0.9815(8) 0.1601(7) 0.086(3) Uani 0.50 1 d PU A 2
O1 O 0.3432(2) 0.6731(3) 0.1947(2) 0.0366(8) Uani 1 1 d . A .
O2 O 0.1579(2) 0.7761(3) 0.1163(2) 0.0343(7) Uani 1 1 d . A .
N1 N 0.3400(3) 0.5241(4) 0.0755(2) 0.0309(8) Uani 1 1 d . A .
N2 N 0.1618(3) 0.6163(3) 0.0016(2) 0.0299(8) Uani 1 1 d . . .
N3 N 0.1308(3) 0.3797(3) -0.0938(2) 0.0295(8) Uani 1 1 d . . .
N4 N 0.3013(3) 0.2863(4) -0.0112(3) 0.0369(9) Uani 1 1 d . . .
C1 C 0.3031(3) 0.6247(5) 0.1222(3) 0.0311(10) Uani 1 1 d . . .
C2 C 0.1983(3) 0.6813(5) 0.0782(3) 0.0314(10) Uani 1 1 d . A .
C3 C 0.0694(3) 0.6601(4) -0.0510(3) 0.0298(10) Uani 1 1 d . . .
C4 C 0.0295(4) 0.7899(5) -0.0459(3) 0.0362(11) Uani 1 1 d . . .
H4 H 0.0668 0.8525 -0.0067 0.043 Uiso 1 1 calc R . .
C5 C -0.0629(4) 0.8275(5) -0.0968(3) 0.0386(11) Uani 1 1 d . . .
H5 H -0.0878 0.9159 -0.0926 0.046 Uiso 1 1 calc R . .
C6 C -0.1203(4) 0.7381(5) -0.1544(3) 0.0377(11) Uani 1 1 d . . .
H6 H -0.1847 0.7641 -0.1881 0.045 Uiso 1 1 calc R . .
C7 C -0.0823(3) 0.6128(5) -0.1615(3) 0.0336(11) Uani 1 1 d . . .
H7 H -0.1209 0.5516 -0.2010 0.040 Uiso 1 1 calc R . .
C8 C 0.0125(3) 0.5715(4) -0.1119(3) 0.0270(10) Uani 1 1 d . . .
C9 C 0.0439(3) 0.4366(4) -0.1271(3) 0.0307(10) Uani 1 1 d . . .
H9 H -0.0041 0.3841 -0.1654 0.037 Uiso 1 1 calc R . .
C10 C 0.1501(4) 0.2445(5) -0.1151(3) 0.0336(11) Uani 1 1 d . . .
C11 C 0.0866(4) 0.1661(5) -0.1775(3) 0.0384(11) Uani 1 1 d . . .
H11 H 0.0256 0.2023 -0.2112 0.046 Uiso 1 1 calc R . .
C12 C 0.1146(4) 0.0358(5) -0.1889(3) 0.0459(13) Uani 1 1 d . . .
H12 H 0.0727 -0.0181 -0.2314 0.055 Uiso 1 1 calc R . .
C13 C 0.2037(4) -0.0184(5) -0.1389(4) 0.0514(14) Uani 1 1 d . . .
H13 H 0.2206 -0.1092 -0.1466 0.062 Uiso 1 1 calc R . .
C14 C 0.2675(4) 0.0582(5) -0.0785(4) 0.0480(14) Uani 1 1 d . . .
H14 H 0.3281 0.0212 -0.0445 0.058 Uiso 1 1 calc R . .
C15 C 0.2410(4) 0.1929(5) -0.0683(3) 0.0362(11) Uani 1 1 d . . .
C16 C 0.3906(4) 0.2515(5) 0.0328(3) 0.0412(12) Uani 1 1 d . . .
H16 H 0.4093 0.1605 0.0311 0.049 Uiso 1 1 calc R . .
C17 C 0.4635(4) 0.3385(5) 0.0839(3) 0.0367(11) Uani 1 1 d . A .
C18 C 0.5631(4) 0.2852(5) 0.1140(3) 0.0456(13) Uani 1 1 d . . .
H18 H 0.5759 0.1934 0.1054 0.055 Uiso 1 1 calc R . .
C19 C 0.6420(4) 0.3630(6) 0.1555(3) 0.0487(14) Uani 1 1 d . . .
H19 H 0.7092 0.3259 0.1758 0.058 Uiso 1 1 calc R . .
C20 C 0.6227(4) 0.4980(5) 0.1677(3) 0.0411(12) Uani 1 1 d . . .
H20 H 0.6777 0.5538 0.1942 0.049 Uiso 1 1 calc R . .
C21 C 0.5242(4) 0.5501(5) 0.1413(3) 0.0376(12) Uani 1 1 d . A .
H21 H 0.5123 0.6418 0.1506 0.045 Uiso 1 1 calc R . .
C22 C 0.4413(3) 0.4727(5) 0.1015(3) 0.0325(11) Uani 1 1 d . . .

loop_
_atom_site_aniso_label
_atom_site_aniso_U_11
_atom_site_aniso_U_22
_atom_site_aniso_U_33
_atom_site_aniso_U_23
_atom_site_aniso_U_13
_atom_site_aniso_U_12
Cd1 0.0580(4) 0.0298(3) 0.0390(3) 0.000 -0.0320(3) 0.000
Ni1 0.0243(3) 0.0424(4) 0.0231(3) 0.0012(2) -0.0043(2) -0.0050(3)
Cl1 0.074(4) 0.0343(19) 0.072(3) 0.0128(18) -0.040(3) -0.009(2)
Cl1' 0.086(5) 0.087(5) 0.074(4) 0.048(4) -0.045(3) -0.049(4)
O1 0.0301(18) 0.049(2) 0.0279(17) -0.0028(14) -0.0108(14) -0.0024(15)
O2 0.0371(19) 0.0313(17) 0.0310(17) -0.0032(14) -0.0155(14) 0.0007(14)
N1 0.022(2) 0.042(2) 0.0274(19) 0.0024(17) -0.0050(15) -0.0044(17)
N2 0.024(2) 0.040(2) 0.0240(19) -0.0012(16) -0.0051(15) -0.0075(17)
N3 0.028(2) 0.036(2) 0.0238(18) 0.0014(16) -0.0004(16) -0.0039(17)
N4 0.028(2) 0.050(2) 0.032(2) 0.0044(19) -0.0033(17) -0.0052(19)
C1 0.024(2) 0.049(3) 0.020(2) 0.004(2) -0.0057(18) -0.009(2)
C2 0.024(2) 0.040(3) 0.028(2) 0.011(2) -0.0066(19) -0.008(2)
C3 0.027(2) 0.043(3) 0.019(2) 0.0033(19) -0.0041(17) -0.008(2)
C4 0.040(3) 0.042(3) 0.024(2) 0.001(2) -0.010(2) -0.007(2)
C5 0.045(3) 0.037(3) 0.031(2) 0.003(2) -0.011(2) 0.000(2)
C6 0.034(3) 0.048(3) 0.028(2) 0.002(2) -0.011(2) -0.003(2)
C7 0.026(3) 0.048(3) 0.025(2) -0.004(2) -0.0060(19) -0.007(2)
C8 0.027(3) 0.034(2) 0.020(2) -0.0014(18) 0.0011(18) -0.0058(19)
C9 0.024(2) 0.050(3) 0.017(2) -0.0027(19) -0.0008(18) -0.009(2)
C10 0.034(3) 0.043(3) 0.024(2) 0.000(2) -0.0013(19) -0.002(2)
C11 0.038(3) 0.044(3) 0.031(2) -0.005(2) -0.003(2) 0.003(2)
C12 0.040(3) 0.055(3) 0.041(3) -0.016(3) -0.005(2) -0.003(3)
C13 0.047(4) 0.044(3) 0.062(4) -0.015(3) 0.000(3) 0.002(3)
C14 0.028(3) 0.056(3) 0.057(4) -0.001(3) -0.005(3) 0.000(3)
C15 0.029(3) 0.043(3) 0.036(3) 0.002(2) 0.001(2) -0.003(2)
C16 0.035(3) 0.046(3) 0.041(3) 0.006(2) -0.004(2) -0.006(2)
C17 0.026(3) 0.050(3) 0.033(3) 0.007(2) -0.003(2) -0.004(2)
C18 0.035(3) 0.057(3) 0.042(3) 0.011(3) -0.010(2) 0.004(3)
C19 0.028(3) 0.079(4) 0.038(3) 0.009(3) -0.003(2) 0.002(3)
C20 0.024(3) 0.074(4) 0.025(2) 0.002(2) -0.001(2) -0.009(3)
C21 0.030(3) 0.060(3) 0.023(2) 0.001(2) 0.004(2) -0.010(2)
C22 0.023(3) 0.051(3) 0.024(2) 0.005(2) -0.0004(18) -0.007(2)

loop_
_atom_type_symbol
_atom_type_description
_atom_type_scat_dispersion_real
_atom_type_scat_dispersion_imag
_atom_type_scat_source
C C 0.0033 0.0016 'International Tables Vol C Tables 4.2.6.8 and 6.1.1.4'
H H 0.0000 0.0000 'International Tables Vol C Tables 4.2.6.8 and 6.1.1.4'
N N 0.0061 0.0033 'International Tables Vol C Tables 4.2.6.8 and 6.1.1.4'
O O 0.0106 0.0060 'International Tables Vol C Tables 4.2.6.8 and 6.1.1.4'
Cl Cl 0.1484 0.1585 'International Tables Vol C Tables 4.2.6.8 and 6.1.1.4'
Ni Ni 0.3393 1.1124 'International Tables Vol C Tables 4.2.6.8 and 6.1.1.4'
Cd Cd -0.8075 1.2024 'International Tables Vol C Tables 4.2.6.8 and 6.1.1.4'

loop_
_geom_angle_atom_site_label_1
_geom_angle_atom_site_label_2
_geom_angle_atom_site_label_3
_geom_angle
_geom_angle_site_symmetry_1
_geom_angle_site_symmetry_3
O2 Cd1 O2 138.42(14) . 2
O2 Cd1 Cl1 96.2(2) . .
O2 Cd1 Cl1 110.9(2) 2 .
O2 Cd1 Cl1 110.9(2) . 2
O2 Cd1 Cl1 96.2(2) 2 2
Cl1 Cd1 Cl1 98.0(3) . 2
O2 Cd1 O1 77.66(10) . 2
O2 Cd1 O1 70.10(10) 2 2
Cl1 Cd1 O1 169.33(19) . 2
Cl1 Cd1 O1 92.39(18) 2 2
O2 Cd1 O1 70.09(10) . .
O2 Cd1 O1 77.66(10) 2 .
Cl1 Cd1 O1 92.39(18) . .
Cl1 Cd1 O1 169.33(19) 2 .
O1 Cd1 O1 77.35(15) 2 .
O2 Cd1 Cl1' 92.4(2) . .
O2 Cd1 Cl1' 107.4(2) 2 .
Cl1 Cd1 Cl1' 12.3(3) . .
Cl1 Cd1 Cl1' 110.25(17) 2 .
O1 Cd1 Cl1' 157.32(19) 2 .
O1 Cd1 Cl1' 80.10(18) . .
O2 Cd1 Cl1' 107.4(2) . 2
O2 Cd1 Cl1' 92.4(2) 2 2
Cl1 Cd1 Cl1' 110.25(17) . 2
Cl1 Cd1 Cl1' 12.3(3) 2 2
O1 Cd1 Cl1' 80.10(18) 2 2
O1 Cd1 Cl1' 157.32(19) . 2
Cl1' Cd1 Cl1' 122.5(3) . 2
N3 Ni1 N1 179.08(16) . .
N3 Ni1 N4 85.70(17) . .
N1 Ni1 N4 93.41(17) . .
N3 Ni1 N2 94.85(15) . .
N1 Ni1 N2 86.05(16) . .
N4 Ni1 N2 175.23(15) . .
C1 O1 Cd1 115.2(3) . .
C2 O2 Cd1 117.3(3) . .
C1 N1 C22 119.8(4) . .
C1 N1 Ni1 111.8(3) . .
C22 N1 Ni1 127.8(3) . .
C2 N2 C3 120.4(4) . .
C2 N2 Ni1 111.3(3) . .
C3 N2 Ni1 127.4(3) . .
C9 N3 C10 120.0(4) . .
C9 N3 Ni1 126.3(3) . .
C10 N3 Ni1 113.5(3) . .
C16 N4 C15 120.4(4) . .
C16 N4 Ni1 127.3(4) . .
C15 N4 Ni1 112.4(3) . .
O1 C1 N1 127.6(4) . .
O1 C1 C2 119.0(4) . .
N1 C1 C2 113.4(4) . .
O2 C2 N2 129.0(4) . .
O2 C2 C1 118.3(4) . .
N2 C2 C1 112.7(4) . .
C4 C3 N2 123.0(4) . .
C4 C3 C8 117.3(4) . .
N2 C3 C8 119.7(4) . .
C5 C4 C3 121.1(4) . .
C5 C4 H4 119.4 . .
C3 C4 H4 119.4 . .
C4 C5 C6 121.1(4) . .
C4 C5 H5 119.5 . .
C6 C5 H5 119.5 . .
C7 C6 C5 118.8(4) . .
C7 C6 H6 120.6 . .
C5 C6 H6 120.6 . .
C6 C7 C8 121.7(4) . .
C6 C7 H7 119.1 . .
C8 C7 H7 119.1 . .
C7 C8 C3 119.9(4) . .
C7 C8 C9 115.8(4) . .
C3 C8 C9 124.3(4) . .
N3 C9 C8 126.7(4) . .
N3 C9 H9 116.6 . .
C8 C9 H9 116.6 . .
C15 C10 C11 120.7(4) . .
C15 C10 N3 113.7(4) . .
C11 C10 N3 125.6(4) . .
C12 C11 C10 118.7(5) . .
C12 C11 H11 120.7 . .
C10 C11 H11 120.7 . .
C11 C12 C13 120.9(5) . .
C11 C12 H12 119.5 . .
C13 C12 H12 119.5 . .
C14 C13 C12 120.9(5) . .
C14 C13 H13 119.6 . .
C12 C13 H13 119.6 . .
C13 C14 C15 118.5(5) . .
C13 C14 H14 120.7 . .
C15 C14 H14 120.7 . .
C10 C15 C14 120.3(5) . .
C10 C15 N4 114.5(4) . .
C14 C15 N4 125.2(4) . .
N4 C16 C17 125.7(5) . .
N4 C16 H16 117.1 . .
C17 C16 H16 117.1 . .
C18 C17 C22 120.0(5) . .
C18 C17 C16 116.4(5) . .
C22 C17 C16 123.6(4) . .
C19 C18 C17 121.1(5) . .
C19 C18 H18 119.5 . .
C17 C18 H18 119.5 . .
C18 C19 C20 119.1(5) . .
C18 C19 H19 120.4 . .
C20 C19 H19 120.4 . .
C21 C20 C19 120.2(5) . .
C21 C20 H20 119.9 . .
C19 C20 H20 119.9 . .
C20 C21 C22 122.1(5) . .
C20 C21 H21 119.0 . .
C22 C21 H21 119.0 . .
C21 C22 N1 122.7(4) . .
C21 C22 C17 117.4(4) . .
N1 C22 C17 119.9(4) . .

loop_
_geom_bond_atom_site_label_1
_geom_bond_atom_site_label_2
_geom_bond_distance
_geom_bond_site_symmetry_2
Cd1 O2 2.339(3) .
Cd1 O2 2.339(3) 2
Cd1 Cl1 2.374(10) .
Cd1 Cl1 2.374(10) 2
Cd1 O1 2.394(3) 2
Cd1 O1 2.394(3) .
Cd1 Cl1' 2.584(10) .
Cd1 Cl1' 2.584(10) 2
Ni1 N3 1.870(4) .
Ni1 N1 1.880(4) .
Ni1 N4 1.884(4) .
Ni1 N2 1.902(4) .
O1 C1 1.236(5) .
O2 C2 1.243(5) .
N1 C1 1.335(5) .
N1 C22 1.402(5) .
N2 C2 1.346(5) .
N2 C3 1.409(5) .
N3 C9 1.294(5) .
N3 C10 1.426(5) .
N4 C16 1.295(6) .
N4 C15 1.432(6) .
C1 C2 1.530(6) .
C3 C4 1.408(6) .
C3 C8 1.413(5) .
C4 C5 1.381(6) .
C4 H4 0.9500 .
C5 C6 1.393(6) .
C5 H5 0.9500 .
C6 C7 1.360(6) .
C6 H6 0.9500 .
C7 C8 1.406(6) .
C7 H7 0.9500 .
C8 C9 1.441(6) .
C9 H9 0.9500 .
C10 C15 1.384(6) .
C10 C11 1.405(6) .
C11 C12 1.376(6) .
C11 H11 0.9500 .
C12 C13 1.398(7) .
C12 H12 0.9500 .
C13 C14 1.379(7) .
C13 H13 0.9500 .
C14 C15 1.412(6) .
C14 H14 0.9500 .
C16 C17 1.433(6) .
C16 H16 0.9500 .
C17 C18 1.403(6) .
C17 C22 1.412(6) .
C18 C19 1.368(7) .
C18 H18 0.9500 .
C19 C20 1.398(7) .
C19 H19 0.9500 .
C20 C21 1.374(6) .
C20 H20 0.9500 .
C21 C22 1.391(6) .
C21 H21 0.9500 .

loop_
_geom_torsion_atom_site_label_1
_geom_torsion_atom_site_label_2
_geom_torsion_atom_site_label_3
_geom_torsion_atom_site_label_4
_geom_torsion
_geom_torsion_site_symmetry_1
O2 Cd1 O1 C1 2.4(3) .
O2 Cd1 O1 C1 155.7(3) 2
Cl1 Cd1 O1 C1 -93.4(4) .
Cl1 Cd1 O1 C1 99.9(13) 2
O1 Cd1 O1 C1 83.7(3) 2
Cl1' Cd1 O1 C1 -93.9(4) .
Cl1' Cd1 O1 C1 90.0(6) 2
O2 Cd1 O2 C2 -43.1(3) 2
Cl1 Cd1 O2 C2 88.5(3) .
Cl1 Cd1 O2 C2 -170.4(3) 2
O1 Cd1 O2 C2 -82.6(3) 2
O1 Cd1 O2 C2 -1.8(3) .
Cl1' Cd1 O2 C2 76.8(3) .
Cl1' Cd1 O2 C2 -157.9(3) 2
N3 Ni1 N1 C1 -169(10) .
N4 Ni1 N1 C1 -155.6(3) .
N2 Ni1 N1 C1 19.7(3) .
N3 Ni1 N1 C22 1(10) .
N4 Ni1 N1 C22 14.7(4) .
N2 Ni1 N1 C22 -170.0(3) .
N3 Ni1 N2 C2 161.5(3) .
N1 Ni1 N2 C2 -18.7(3) .
N4 Ni1 N2 C2 65(2) .
N3 Ni1 N2 C3 -7.7(4) .
N1 Ni1 N2 C3 172.2(3) .
N4 Ni1 N2 C3 -104.2(19) .
N1 Ni1 N3 C9 -171(54) .
N4 Ni1 N3 C9 175.8(4) .
N2 Ni1 N3 C9 0.6(4) .
N1 Ni1 N3 C10 15(10) .
N4 Ni1 N3 C10 1.2(3) .
N2 Ni1 N3 C10 -174.0(3) .
N3 Ni1 N4 C16 178.0(4) .
N1 Ni1 N4 C16 -1.8(4) .
N2 Ni1 N4 C16 -85(2) .
N3 Ni1 N4 C15 -2.9(3) .
N1 Ni1 N4 C15 177.4(3) .
N2 Ni1 N4 C15 94(2) .
Cd1 O1 C1 N1 178.0(3) .
Cd1 O1 C1 C2 -2.8(5) .
C22 N1 C1 O1 -8.4(7) .
Ni1 N1 C1 O1 162.8(4) .
C22 N1 C1 C2 172.4(3) .
Ni1 N1 C1 C2 -16.4(4) .
Cd1 O2 C2 N2 179.8(3) .
Cd1 O2 C2 C1 1.1(5) .
C3 N2 C2 O2 5.1(7) .
Ni1 N2 C2 O2 -165.0(4) .
C3 N2 C2 C1 -176.1(3) .
Ni1 N2 C2 C1 13.8(4) .
O1 C1 C2 O2 1.2(6) .
N1 C1 C2 O2 -179.5(4) .
O1 C1 C2 N2 -177.7(4) .
N1 C1 C2 N2 1.6(5) .
C2 N2 C3 C4 20.4(6) .
Ni1 N2 C3 C4 -171.3(3) .
C2 N2 C3 C8 -159.3(4) .
Ni1 N2 C3 C8 8.9(6) .
N2 C3 C4 C5 -178.2(4) .
C8 C3 C4 C5 1.5(6) .
C3 C4 C5 C6 0.6(7) .
C4 C5 C6 C7 -1.6(7) .
C5 C6 C7 C8 0.4(7) .
C6 C7 C8 C3 1.7(6) .
C6 C7 C8 C9 -179.2(4) .
C4 C3 C8 C7 -2.6(6) .
N2 C3 C8 C7 177.1(4) .
C4 C3 C8 C9 178.3(4) .
N2 C3 C8 C9 -1.9(6) .
C10 N3 C9 C8 179.7(4) .
Ni1 N3 C9 C8 5.4(6) .
C7 C8 C9 N3 175.3(4) .
C3 C8 C9 N3 -5.6(7) .
C9 N3 C10 C15 -174.2(4) .
Ni1 N3 C10 C15 0.8(5) .
C9 N3 C10 C11 6.3(6) .
Ni1 N3 C10 C11 -178.7(3) .
C15 C10 C11 C12 2.1(7) .
N3 C10 C11 C12 -178.4(4) .
C10 C11 C12 C13 0.6(7) .
C11 C12 C13 C14 -1.7(8) .
C12 C13 C14 C15 -0.1(8) .
C11 C10 C15 C14 -3.9(7) .
N3 C10 C15 C14 176.6(4) .
C11 C10 C15 N4 176.4(4) .
N3 C10 C15 N4 -3.1(6) .
C13 C14 C15 C10 2.8(7) .
C13 C14 C15 N4 -177.5(5) .
C16 N4 C15 C10 -176.7(4) .
Ni1 N4 C15 C10 4.1(5) .
C16 N4 C15 C14 3.5(7) .
Ni1 N4 C15 C14 -175.7(4) .
C15 N4 C16 C17 172.8(4) .
Ni1 N4 C16 C17 -8.1(7) .
N4 C16 C17 C18 -170.0(4) .
N4 C16 C17 C22 7.6(8) .
C22 C17 C18 C19 -4.1(7) .
C16 C17 C18 C19 173.6(4) .
C17 C18 C19 C20 -0.2(7) .
C18 C19 C20 C21 2.5(7) .
C19 C20 C21 C22 -0.6(7) .
C20 C21 C22 N1 179.1(4) .
C20 C21 C22 C17 -3.6(6) .
C1 N1 C22 C21 -31.1(6) .
Ni1 N1 C22 C21 159.2(3) .
C1 N1 C22 C17 151.6(4) .
Ni1 N1 C22 C17 -18.1(6) .
C18 C17 C22 C21 5.8(6) .
C16 C17 C22 C21 -171.7(4) .
C18 C17 C22 N1 -176.7(4) .
C16 C17 C22 N1 5.8(7) .
